data_4305358
loop_
_publ_author_name
'Clinton L. Lund'
'J\"org A. Schachner'
'Ian J. Burgess'
'J. Wilson Quail'
'Gabriele Schatte'

_publ_contact_author_address
; Department of Chemistry
  University of Saskatchewan
  Saskatoon, Saskatchewan S7N 5C9
  Canada
;
_publ_contact_author_email jens.mueller@usask.ca
_publ_contact_author_fax '001 306 966 4730'
_publ_contact_author_name 'Dr Jens Mueller'
_publ_contact_author_phone '001 306 966 2466'
_publ_section_title
;
Synthesis and Characterization of Aluminum- and Gallium-Bridged
[1.1]Chromarenophanes and [1.1]Molybdarenophanes
;
_journal_name_full 'Inorganic Chemistry'
_journal_page_first 5992
_journal_page_last 6000
_journal_paper_doi 10.1021/ic800336f
_journal_volume 47
_journal_year 2008
_chemical_formula_moiety 'C42 H44 Al2 Cr2 N2, C6 H12'
_chemical_formula_sum 'C48 H56 Al2 Cr2 N2'
_chemical_formula_weight 818.91
_chemical_name_systematic
; 
 ? 
;
_space_group_IT_number 14
_symmetry_cell_setting monoclinic
_symmetry_space_group_name_Hall '-P 2ybc'
_symmetry_space_group_name_H-M 'P 1 21/c 1'
_atom_sites_solution_hydrogens geom
_atom_sites_solution_primary direct
_atom_sites_solution_secondary difmap
_cell_angle_alpha 90.00
_cell_angle_beta 112.322(5)
_cell_angle_gamma 90.00
_cell_formula_units_Z 2
_cell_length_a 9.9117(9)
_cell_length_b 19.9361(16)
_cell_length_c 10.638(2)
_cell_measurement_reflns_used 7202
_cell_measurement_temperature 173(2)
_cell_measurement_theta_max 26.022
_cell_measurement_theta_min 0.998
_cell_volume 1944.6(4)
_computing_cell_refinement 'HKL Scalepack (Otwinowski & Minor 1997)'
_computing_data_collection 'Collect (Nonius BV, 1998)'
_computing_data_reduction 'HKL Denzo and Scalepack (Otwinowski & Minor 1997)'
_computing_molecular_graphics 'Ortep-3 for Windows (Farrugia, 1997)'
_computing_publication_material 'SHELXL-97 (Sheldrick, 1997)'
_computing_structure_refinement 'SHELXL-97 (Sheldrick, 1997)'
_computing_structure_solution 'SIR97 (Altomare et al., 1997)'
_diffrn_ambient_temperature 173(2)
_diffrn_detector_area_resol_mean 9
_diffrn_measured_fraction_theta_full 0.999
_diffrn_measured_fraction_theta_max 0.999
_diffrn_measurement_device 'Nonius KappaCCD'
_diffrn_measurement_method '\f scans and \w scans with \k offsets'
_diffrn_radiation_monochromator 'horizonally mounted graphite crystal'
_diffrn_radiation_source 'fine-focus sealed tube'
_diffrn_radiation_type MoK\a
_diffrn_radiation_wavelength 0.71073
_diffrn_reflns_av_R_equivalents 0.0905
_diffrn_reflns_av_sigmaI/netI 0.0478
_diffrn_reflns_limit_h_max 12
_diffrn_reflns_limit_h_min -12
_diffrn_reflns_limit_k_max 24
_diffrn_reflns_limit_k_min -24
_diffrn_reflns_limit_l_max 13
_diffrn_reflns_limit_l_min -13
_diffrn_reflns_number 21561
_diffrn_reflns_theta_full 26.02
_diffrn_reflns_theta_max 26.02
_diffrn_reflns_theta_min 2.44
_diffrn_standards_decay_% 0
_diffrn_standards_interval_count 0
_diffrn_standards_interval_time 0
_diffrn_standards_number 0
_exptl_absorpt_coefficient_mu 0.642
_exptl_absorpt_correction_T_max 0.926
_exptl_absorpt_correction_T_min 0.793
_exptl_absorpt_correction_type psi-scan
_exptl_absorpt_process_details 'Shelxtl 6.10 (Bruker-AXS, 2000)'
_exptl_crystal_colour brown
_exptl_crystal_density_diffrn 1.399
_exptl_crystal_density_method 'not measured'
_exptl_crystal_description block
_exptl_crystal_F_000 864
_exptl_crystal_size_max 0.20
_exptl_crystal_size_mid 0.20
_exptl_crystal_size_min 0.12
_refine_diff_density_max 0.975
_refine_diff_density_min -0.761
_refine_diff_density_rms 0.084
_refine_ls_extinction_method none
_refine_ls_goodness_of_fit_ref 1.052
_refine_ls_hydrogen_treatment constr
_refine_ls_matrix_type full
_refine_ls_number_parameters 273
_refine_ls_number_reflns 3825
_refine_ls_number_restraints 96
_refine_ls_restrained_S_all 1.158
_refine_ls_R_factor_all 0.0713
_refine_ls_R_factor_gt 0.0544
_refine_ls_shift/su_max 0.000
_refine_ls_shift/su_mean 0.000
_refine_ls_structure_factor_coef Fsqd
_refine_ls_weighting_details 'calc w=1/[\s^2^(Fo^2^)+(0.0556P)^2^+4.2051P] where P=(Fo^2^+2Fc^2^)/3'
_refine_ls_weighting_scheme calc
_refine_ls_wR_factor_gt 0.1294
_refine_ls_wR_factor_ref 0.1387
_reflns_number_gt 3097
_reflns_number_total 3825
_reflns_threshold_expression >2\s(I)
_cod_data_source_file ic800336f-file002_2.cif
_cod_data_source_block 2a
_cod_original_sg_symbol_H-M 'P 21/c'
_cod_database_code 4305358

loop_
_symmetry_equiv_pos_as_xyz
'x, y, z'
'-x, y+1/2, -z+1/2'
'-x, -y, -z'
'x, -y-1/2, z-1/2'

loop_
_atom_site_label
_atom_site_type_symbol
_atom_site_fract_x
_atom_site_fract_y
_atom_site_fract_z
_atom_site_U_iso_or_equiv
_atom_site_adp_type
_atom_site_occupancy
_atom_site_symmetry_multiplicity
_atom_site_calc_flag
_atom_site_refinement_flags
_atom_site_disorder_assembly
_atom_site_disorder_group
Cr1 Cr 1.21178(6) 0.09434(3) 0.45412(6) 0.01751(18) Uani 1 1 d . . .
Al1 Al 0.93443(11) 0.08776(5) 0.62233(11) 0.0171(2) Uani 1 1 d . . .
N1 N 0.9464(3) 0.14178(15) 0.7926(3) 0.0224(7) Uani 1 1 d . . .
C1 C 1.1271(4) 0.10547(18) 0.6149(4) 0.0205(7) Uani 1 1 d . . .
C2 C 1.1545(4) 0.16946(19) 0.5682(4) 0.0264(8) Uani 1 1 d . . .
H2 H 1.0788 0.2020 0.5412 0.032 Uiso 1 1 calc R . .
C3 C 1.2893(4) 0.1862(2) 0.5606(4) 0.0317(9) Uani 1 1 d . . .
H3 H 1.3029 0.2294 0.5297 0.038 Uiso 1 1 calc R . .
C4 C 1.4033(4) 0.1395(2) 0.5984(4) 0.0375(11) Uani 1 1 d . . .
H4 H 1.4935 0.1503 0.5912 0.045 Uiso 1 1 calc R . .
C5 C 1.3825(4) 0.0765(3) 0.6468(4) 0.0401(11) Uani 1 1 d . . .
H5 H 1.4598 0.0448 0.6744 0.048 Uiso 1 1 calc R . .
C6 C 1.2461(4) 0.0597(2) 0.6550(4) 0.0295(9) Uani 1 1 d . . .
H6 H 1.2345 0.0168 0.6882 0.035 Uiso 1 1 calc R . .
C7 C 0.8797(4) -0.00242(18) 0.6597(4) 0.0232(8) Uani 1 1 d . . .
C8 C 0.7338(5) -0.0149(2) 0.6506(5) 0.0355(10) Uani 1 1 d . . .
H8 H 0.6633 0.0197 0.6169 0.043 Uiso 1 1 calc R . .
C9 C 0.6904(6) -0.0763(2) 0.6893(5) 0.0435(12) Uani 1 1 d . . .
H9 H 0.5932 -0.0820 0.6839 0.052 Uiso 1 1 calc R . .
C10 C 0.7912(6) -0.1288(2) 0.7360(4) 0.0455(13) Uani 1 1 d . . .
H10 H 0.7619 -0.1706 0.7602 0.055 Uiso 1 1 calc R . .
C11 C 0.9353(6) -0.1193(2) 0.7468(4) 0.0415(12) Uani 1 1 d . . .
H11 H 1.0041 -0.1547 0.7791 0.050 Uiso 1 1 calc R . .
C12 C 0.9784(5) -0.05715(19) 0.7096(4) 0.0300(9) Uani 1 1 d . . .
H12 H 1.0767 -0.0517 0.7182 0.036 Uiso 1 1 calc R . .
C13 C 0.7828(4) 0.15304(18) 0.5183(4) 0.0217(8) Uani 1 1 d . . .
C14 C 0.7874(4) 0.20966(18) 0.5992(4) 0.0229(8) Uani 1 1 d . . .
C15 C 0.6926(4) 0.2637(2) 0.5516(4) 0.0302(9) Uani 1 1 d . . .
H15 H 0.6985 0.3011 0.6086 0.036 Uiso 1 1 calc R . .
C16 C 0.5891(5) 0.2622(2) 0.4194(5) 0.0364(10) Uani 1 1 d . . .
H16 H 0.5234 0.2986 0.3857 0.044 Uiso 1 1 calc R . .
C17 C 0.5822(4) 0.2079(2) 0.3377(4) 0.0354(10) Uani 1 1 d . . .
H17 H 0.5116 0.2069 0.2474 0.042 Uiso 1 1 calc R . .
C18 C 0.6780(4) 0.1541(2) 0.3863(4) 0.0296(9) Uani 1 1 d . . .
H18 H 0.6716 0.1172 0.3279 0.036 Uiso 1 1 calc R . .
C19 C 0.9069(4) 0.21139(18) 0.7399(4) 0.0263(8) Uani 1 1 d . . .
H19A H 0.9939 0.2343 0.7361 0.032 Uiso 1 1 calc R . .
H19B H 0.8730 0.2370 0.8021 0.032 Uiso 1 1 calc R . .
C20 C 1.0932(5) 0.1414(2) 0.9028(4) 0.0348(10) Uani 1 1 d . . .
H20A H 1.0949 0.1727 0.9743 0.052 Uiso 1 1 calc R . .
H20B H 1.1659 0.1551 0.8661 0.052 Uiso 1 1 calc R . .
H20C H 1.1158 0.0961 0.9408 0.052 Uiso 1 1 calc R . .
C21 C 0.8391(5) 0.1182(2) 0.8497(4) 0.0333(10) Uani 1 1 d . . .
H21A H 0.8639 0.0724 0.8844 0.050 Uiso 1 1 calc R . .
H21B H 0.7411 0.1186 0.7783 0.050 Uiso 1 1 calc R . .
H21C H 0.8417 0.1479 0.9239 0.050 Uiso 1 1 calc R . .
C22 C 0.6006(11) 0.0669(6) 0.0886(12) 0.055(2) Uani 0.50 1 d PDU A -2
H22A H 0.6305 0.0510 0.1835 0.066 Uiso 0.50 1 calc PR A -2
H22B H 0.6514 0.1093 0.0864 0.066 Uiso 0.50 1 calc PR A -2
C23 C 0.6233(12) 0.0152(5) -0.0013(12) 0.049(2) Uani 0.50 1 d PDU A -2
H23A H 0.6063 0.0370 -0.0896 0.059 Uiso 0.50 1 calc PR A -2
H23B H 0.7276 0.0025 0.0383 0.059 Uiso 0.50 1 calc PR A -2
C24 C 0.5407(12) -0.0458(5) -0.0298(13) 0.058(2) Uani 0.50 1 d PDU A -2
H24A H 0.5445 -0.0628 -0.1158 0.070 Uiso 0.50 1 calc PR A -2
H24B H 0.5981 -0.0777 0.0417 0.070 Uiso 0.50 1 calc PR A -2
C25 C 0.3936(13) -0.0543(6) -0.0428(16) 0.075(2) Uani 0.50 1 d PDU A -2
H25A H 0.3815 -0.0945 0.0065 0.090 Uiso 0.50 1 calc PR A -2
H25B H 0.3262 -0.0569 -0.1391 0.090 Uiso 0.50 1 calc PR A -2
C26 C 0.3738(15) 0.0074(6) 0.0212(17) 0.076(2) Uani 0.50 1 d PDU A -2
H26A H 0.3989 -0.0040 0.1180 0.091 Uiso 0.50 1 calc PR A -2
H26B H 0.2675 0.0161 -0.0172 0.091 Uiso 0.50 1 calc PR A -2
C27 C 0.4434(11) 0.0730(5) 0.0216(15) 0.067(2) Uani 0.50 1 d PDU A -2
H27A H 0.4180 0.0886 -0.0730 0.080 Uiso 0.50 1 calc PR A -2
H27B H 0.4070 0.1065 0.0698 0.080 Uiso 0.50 1 calc PR A -2

loop_
_atom_site_aniso_label
_atom_site_aniso_U_11
_atom_site_aniso_U_22
_atom_site_aniso_U_33
_atom_site_aniso_U_23
_atom_site_aniso_U_13
_atom_site_aniso_U_12
Cr1 0.0185(3) 0.0189(3) 0.0174(3) 0.0005(2) 0.0093(2) -0.0003(2)
Al1 0.0174(5) 0.0170(5) 0.0181(5) -0.0021(4) 0.0083(4) 0.0005(4)
N1 0.0247(16) 0.0244(16) 0.0184(15) -0.0012(13) 0.0086(13) 0.0046(12)
C1 0.0219(17) 0.0275(19) 0.0146(17) -0.0046(14) 0.0097(14) -0.0018(14)
C2 0.028(2) 0.0250(19) 0.031(2) -0.0109(16) 0.0163(17) -0.0056(15)
C3 0.031(2) 0.035(2) 0.031(2) -0.0132(18) 0.0140(18) -0.0184(18)
C4 0.0168(19) 0.070(3) 0.025(2) -0.005(2) 0.0072(17) -0.0127(19)
C5 0.019(2) 0.075(3) 0.026(2) 0.015(2) 0.0084(17) 0.014(2)
C6 0.0231(19) 0.048(2) 0.0187(19) 0.0111(17) 0.0096(16) 0.0076(17)
C7 0.032(2) 0.0190(18) 0.024(2) -0.0047(15) 0.0162(17) -0.0013(15)
C8 0.044(2) 0.027(2) 0.052(3) -0.0124(19) 0.037(2) -0.0055(18)
C9 0.067(3) 0.041(3) 0.045(3) -0.015(2) 0.047(3) -0.023(2)
C10 0.084(4) 0.035(3) 0.021(2) -0.0016(18) 0.024(2) -0.027(2)
C11 0.065(3) 0.022(2) 0.020(2) 0.0027(16) -0.003(2) -0.003(2)
C12 0.034(2) 0.027(2) 0.021(2) -0.0043(16) 0.0015(17) -0.0045(17)
C13 0.0172(17) 0.0253(18) 0.026(2) 0.0022(15) 0.0117(15) -0.0011(14)
C14 0.0241(19) 0.0224(18) 0.026(2) 0.0027(15) 0.0141(16) 0.0008(14)
C15 0.032(2) 0.025(2) 0.039(2) 0.0064(17) 0.0197(19) 0.0044(16)
C16 0.030(2) 0.040(2) 0.041(3) 0.021(2) 0.016(2) 0.0115(18)
C17 0.0194(19) 0.053(3) 0.030(2) 0.014(2) 0.0060(17) 0.0038(18)
C18 0.025(2) 0.038(2) 0.025(2) 0.0010(17) 0.0088(17) -0.0006(17)
C19 0.032(2) 0.0214(18) 0.026(2) -0.0064(15) 0.0119(17) 0.0026(15)
C20 0.033(2) 0.045(3) 0.018(2) -0.0059(18) 0.0013(17) 0.0069(19)
C21 0.043(2) 0.036(2) 0.031(2) -0.0014(18) 0.025(2) 0.0043(19)
C22 0.061(2) 0.056(3) 0.050(3) -0.0067(19) 0.0227(19) 0.0068(19)
C23 0.055(3) 0.047(3) 0.042(3) -0.0048(19) 0.016(2) 0.0059(17)
C24 0.062(3) 0.054(3) 0.054(3) 0.002(2) 0.016(2) -0.0013(19)
C25 0.073(3) 0.077(3) 0.078(3) 0.002(2) 0.030(2) -0.002(2)
C26 0.075(3) 0.075(3) 0.076(3) 0.002(2) 0.027(2) -0.0009(18)
C27 0.063(2) 0.071(3) 0.067(3) 0.000(2) 0.025(2) 0.0032(19)

loop_
_atom_type_symbol
_atom_type_description
_atom_type_scat_dispersion_real
_atom_type_scat_dispersion_imag
_atom_type_scat_source
C C 0.0033 0.0016 'International Tables Vol C Tables 4.2.6.8 and 6.1.1.4'
H H 0.0000 0.0000 'International Tables Vol C Tables 4.2.6.8 and 6.1.1.4'
Al Al 0.0645 0.0514 'International Tables Vol C Tables 4.2.6.8 and 6.1.1.4'
Cr Cr 0.3209 0.6236 'International Tables Vol C Tables 4.2.6.8 and 6.1.1.4'
N N 0.0061 0.0033 'International Tables Vol C Tables 4.2.6.8 and 6.1.1.4'

loop_
_geom_angle_atom_site_label_1
_geom_angle_atom_site_label_2
_geom_angle_atom_site_label_3
_geom_angle
_geom_angle_site_symmetry_1
_geom_angle_site_symmetry_3
_geom_angle_publ_flag
C8 Cr1 C10 69.85(19) 3_756 3_756 ?
C8 Cr1 C9 38.75(16) 3_756 3_756 ?
C10 Cr1 C9 38.5(2) 3_756 3_756 ?
C8 Cr1 C4 111.01(18) 3_756 . ?
C10 Cr1 C4 103.58(18) 3_756 . ?
C9 Cr1 C4 93.67(18) 3_756 . ?
C8 Cr1 C5 96.51(19) 3_756 . ?
C10 Cr1 C5 133.38(19) 3_756 . ?
C9 Cr1 C5 104.47(19) 3_756 . ?
C4 Cr1 C5 38.33(18) . . ?
C8 Cr1 C2 176.21(16) 3_756 . ?
C10 Cr1 C2 113.79(18) 3_756 . ?
C9 Cr1 C2 144.93(16) 3_756 . ?
C4 Cr1 C2 69.60(16) . . ?
C5 Cr1 C2 81.71(17) . . ?
C8 Cr1 C3 143.76(16) 3_756 . ?
C10 Cr1 C3 95.73(17) 3_756 . ?
C9 Cr1 C3 110.82(16) 3_756 . ?
C4 Cr1 C3 38.26(17) . . ?
C5 Cr1 C3 68.84(19) . . ?
C2 Cr1 C3 38.50(14) . . ?
C8 Cr1 C11 82.04(19) 3_756 3_756 ?
C10 Cr1 C11 38.4(2) 3_756 3_756 ?
C9 Cr1 C11 69.2(2) 3_756 3_756 ?
C4 Cr1 C11 134.64(18) . 3_756 ?
C5 Cr1 C11 171.56(19) . 3_756 ?
C2 Cr1 C11 100.21(18) . 3_756 ?
C3 Cr1 C11 107.56(17) . 3_756 ?
C8 Cr1 C6 107.92(18) 3_756 . ?
C10 Cr1 C6 172.30(19) 3_756 . ?
C9 Cr1 C6 135.82(19) 3_756 . ?
C4 Cr1 C6 70.03(16) . . ?
C5 Cr1 C6 38.96(15) . . ?
C2 Cr1 C6 68.61(16) . . ?
C3 Cr1 C6 81.86(17) . . ?
C11 Cr1 C6 149.31(18) 3_756 . ?
C8 Cr1 C12 68.73(17) 3_756 3_756 ?
C10 Cr1 C12 69.54(17) 3_756 3_756 ?
C9 Cr1 C12 81.89(18) 3_756 3_756 ?
C4 Cr1 C12 172.92(17) . 3_756 ?
C5 Cr1 C12 148.23(18) . 3_756 ?
C2 Cr1 C12 111.16(16) . 3_756 ?
C3 Cr1 C12 138.72(16) . 3_756 ?
C11 Cr1 C12 38.50(16) 3_756 3_756 ?
C6 Cr1 C12 116.96(16) . 3_756 ?
C8 Cr1 C1 137.52(15) 3_756 . ?
C10 Cr1 C1 147.33(19) 3_756 . ?
C9 Cr1 C1 174.15(18) 3_756 . ?
C4 Cr1 C1 84.01(15) . . ?
C5 Cr1 C1 70.44(15) . . ?
C2 Cr1 C1 38.71(14) . . ?
C3 Cr1 C1 70.46(14) . . ?
C11 Cr1 C1 116.12(18) 3_756 . ?
C6 Cr1 C1 38.33(14) . . ?
C12 Cr1 C1 100.92(15) 3_756 . ?
C8 Cr1 C7 38.78(15) 3_756 3_756 ?
C10 Cr1 C7 83.76(15) 3_756 3_756 ?
C9 Cr1 C7 70.60(15) 3_756 3_756 ?
C4 Cr1 C7 144.83(17) . 3_756 ?
C5 Cr1 C7 113.70(18) . 3_756 ?
C2 Cr1 C7 139.13(14) . 3_756 ?
C3 Cr1 C7 176.89(15) . 3_756 ?
C11 Cr1 C7 70.17(15) 3_756 3_756 ?
C6 Cr1 C7 99.05(16) . 3_756 ?
C12 Cr1 C7 38.28(14) 3_756 3_756 ?
C1 Cr1 C7 108.41(14) . 3_756 ?
C7 Al1 C1 121.22(16) . . ?
C7 Al1 C13 120.44(16) . . ?
C1 Al1 C13 113.65(16) . . ?
C7 Al1 N1 103.15(14) . . ?
C1 Al1 N1 101.95(14) . . ?
C13 Al1 N1 85.78(14) . . ?
C20 N1 C21 108.4(3) . . ?
C20 N1 C19 109.9(3) . . ?
C21 N1 C19 108.8(3) . . ?
C20 N1 Al1 113.7(2) . . ?
C21 N1 Al1 112.3(2) . . ?
C19 N1 Al1 103.6(2) . . ?
C6 C1 C2 115.4(3) . . ?
C6 C1 Al1 125.4(3) . . ?
C2 C1 Al1 119.2(3) . . ?
C6 C1 Cr1 69.4(2) . . ?
C2 C1 Cr1 68.8(2) . . ?
Al1 C1 Cr1 132.76(18) . . ?
C3 C2 C1 122.7(4) . . ?
C3 C2 Cr1 70.8(2) . . ?
C1 C2 Cr1 72.5(2) . . ?
C3 C2 H2 118.6 . . ?
C1 C2 H2 118.6 . . ?
Cr1 C2 H2 131.0 . . ?
C4 C3 C2 120.4(4) . . ?
C4 C3 Cr1 70.8(2) . . ?
C2 C3 Cr1 70.7(2) . . ?
C4 C3 H3 119.8 . . ?
C2 C3 H3 119.8 . . ?
Cr1 C3 H3 131.6 . . ?
C3 C4 C5 119.1(4) . . ?
C3 C4 Cr1 71.0(2) . . ?
C5 C4 Cr1 70.8(2) . . ?
C3 C4 H4 120.5 . . ?
C5 C4 H4 120.5 . . ?
Cr1 C4 H4 130.2 . . ?
C4 C5 C6 120.5(4) . . ?
C4 C5 Cr1 70.8(2) . . ?
C6 C5 Cr1 71.0(2) . . ?
C4 C5 H5 119.8 . . ?
C6 C5 H5 119.8 . . ?
Cr1 C5 H5 131.3 . . ?
C1 C6 C5 121.9(4) . . ?
C1 C6 Cr1 72.3(2) . . ?
C5 C6 Cr1 70.1(2) . . ?
C1 C6 H6 119.0 . . ?
C5 C6 H6 119.0 . . ?
Cr1 C6 H6 131.6 . . ?
C12 C7 C8 115.1(4) . . ?
C12 C7 Al1 125.0(3) . . ?
C8 C7 Al1 119.7(3) . . ?
C12 C7 Cr1 69.4(2) . 3_756 ?
C8 C7 Cr1 67.8(2) . 3_756 ?
Al1 C7 Cr1 137.9(2) . 3_756 ?
C9 C8 C7 122.9(4) . . ?
C9 C8 Cr1 70.9(2) . 3_756 ?
C7 C8 Cr1 73.4(2) . 3_756 ?
C9 C8 H8 118.5 . . ?
C7 C8 H8 118.5 . . ?
Cr1 C8 H8 129.9 3_756 . ?
C10 C9 C8 119.8(4) . . ?
C10 C9 Cr1 70.7(3) . 3_756 ?
C8 C9 Cr1 70.4(2) . 3_756 ?
C10 C9 H9 120.1 . . ?
C8 C9 H9 120.1 . . ?
Cr1 C9 H9 131.6 3_756 . ?
C9 C10 C11 119.7(4) . . ?
C9 C10 Cr1 70.8(2) . 3_756 ?
C11 C10 Cr1 71.3(3) . 3_756 ?
C9 C10 H10 120.2 . . ?
C11 C10 H10 120.2 . . ?
Cr1 C10 H10 130.3 3_756 . ?
C10 C11 C12 120.1(4) . . ?
C10 C11 Cr1 70.3(3) . 3_756 ?
C12 C11 Cr1 71.4(2) . 3_756 ?
C10 C11 H11 119.9 . . ?
C12 C11 H11 119.9 . . ?
Cr1 C11 H11 131.1 3_756 . ?
C11 C12 C7 122.4(4) . . ?
C11 C12 Cr1 70.1(2) . 3_756 ?
C7 C12 Cr1 72.3(2) . 3_756 ?
C11 C12 H12 118.8 . . ?
C7 C12 H12 118.8 . . ?
Cr1 C12 H12 131.9 3_756 . ?
C18 C13 C14 116.2(3) . . ?
C18 C13 Al1 133.7(3) . . ?
C14 C13 Al1 110.1(3) . . ?
C15 C14 C13 122.4(4) . . ?
C15 C14 C19 120.5(3) . . ?
C13 C14 C19 116.9(3) . . ?
C16 C15 C14 119.2(4) . . ?
C16 C15 H15 120.4 . . ?
C14 C15 H15 120.4 . . ?
C17 C16 C15 119.8(4) . . ?
C17 C16 H16 120.1 . . ?
C15 C16 H16 120.1 . . ?
C16 C17 C18 120.5(4) . . ?
C16 C17 H17 119.7 . . ?
C18 C17 H17 119.7 . . ?
C13 C18 C17 121.9(4) . . ?
C13 C18 H18 119.1 . . ?
C17 C18 H18 119.1 . . ?
N1 C19 C14 110.2(3) . . ?
N1 C19 H19A 109.6 . . ?
C14 C19 H19A 109.6 . . ?
N1 C19 H19B 109.6 . . ?
C14 C19 H19B 109.6 . . ?
H19A C19 H19B 108.1 . . ?
N1 C20 H20A 109.5 . . ?
N1 C20 H20B 109.5 . . ?
H20A C20 H20B 109.5 . . ?
N1 C20 H20C 109.5 . . ?
H20A C20 H20C 109.5 . . ?
H20B C20 H20C 109.5 . . ?
N1 C21 H21A 109.5 . . ?
N1 C21 H21B 109.5 . . ?
H21A C21 H21B 109.5 . . ?
N1 C21 H21C 109.5 . . ?
H21A C21 H21C 109.5 . . ?
H21B C21 H21C 109.5 . . ?
C27 C22 C23 98.0(8) . . ?
C27 C22 H22A 112.2 . . ?
C23 C22 H22A 112.2 . . ?
C27 C22 H22B 112.2 . . ?
C23 C22 H22B 112.2 . . ?
H22A C22 H22B 109.8 . . ?
C24 C23 C22 120.9(9) . . ?
C24 C23 H23A 107.1 . . ?
C22 C23 H23A 107.1 . . ?
C24 C23 H23B 107.1 . . ?
C22 C23 H23B 107.1 . . ?
H23A C23 H23B 106.8 . . ?
C25 C24 C23 127.2(9) . . ?
C25 C24 H24A 105.5 . . ?
C23 C24 H24A 105.5 . . ?
C25 C24 H24B 105.5 . . ?
C23 C24 H24B 105.5 . . ?
H24A C24 H24B 106.1 . . ?
C24 C25 C26 99.8(8) . . ?
C24 C25 H25A 111.8 . . ?
C26 C25 H25A 111.8 . . ?
C24 C25 H25B 111.8 . . ?
C26 C25 H25B 111.8 . . ?
H25A C25 H25B 109.5 . . ?
C25 C26 C27 127.1(10) . . ?
C25 C26 H26A 105.5 . . ?
C27 C26 H26A 105.5 . . ?
C25 C26 H26B 105.5 . . ?
C27 C26 H26B 105.5 . . ?
H26A C26 H26B 106.1 . . ?
C22 C27 C26 109.8(9) . . ?
C22 C27 H27A 109.7 . . ?
C26 C27 H27A 109.7 . . ?
C22 C27 H27B 109.7 . . ?
C26 C27 H27B 109.7 . . ?
H27A C27 H27B 108.2 . . ?

loop_
_geom_bond_atom_site_label_1
_geom_bond_atom_site_label_2
_geom_bond_distance
_geom_bond_site_symmetry_2
_geom_bond_publ_flag
Cr1 C8 2.119(4) 3_756 ?
Cr1 C10 2.126(4) 3_756 ?
Cr1 C9 2.126(4) 3_756 ?
Cr1 C4 2.134(4) . ?
Cr1 C5 2.135(4) . ?
Cr1 C2 2.135(4) . ?
Cr1 C3 2.137(4) . ?
Cr1 C11 2.139(4) 3_756 ?
Cr1 C6 2.146(4) . ?
Cr1 C12 2.155(4) 3_756 ?
Cr1 C1 2.185(4) . ?
Cr1 C7 2.194(4) 3_756 ?
Al1 C7 1.962(4) . ?
Al1 C1 1.972(4) . ?
Al1 C13 1.978(4) . ?
Al1 N1 2.072(3) . ?
N1 C20 1.482(5) . ?
N1 C21 1.487(5) . ?
N1 C19 1.492(5) . ?
C1 C6 1.422(5) . ?
C1 C2 1.433(5) . ?
C2 C3 1.408(5) . ?
C2 H2 0.9500 . ?
C3 C4 1.400(6) . ?
C3 H3 0.9500 . ?
C4 C5 1.401(7) . ?
C4 H4 0.9500 . ?
C5 C6 1.428(6) . ?
C5 H5 0.9500 . ?
C6 H6 0.9500 . ?
C7 C12 1.426(5) . ?
C8 C9 1.409(6) . ?
C8 H8 0.9500 . ?
C9 C10 1.401(7) . ?
C9 H9 0.9500 . ?
C10 C11 1.402(7) . ?
C10 H10 0.9500 . ?
C11 C12 1.416(6) . ?
C11 H11 0.9500 . ?
C12 H12 0.9500 . ?
C13 C18 1.394(5) . ?
C13 C14 1.410(5) . ?
C14 C15 1.392(5) . ?
C14 C19 1.516(5) . ?
C15 C16 1.391(6) . ?
C15 H15 0.9500 . ?
C16 C17 1.374(7) . ?
C16 H16 0.9500 . ?
C17 C18 1.395(6) . ?
C17 H17 0.9500 . ?
C18 H18 0.9500 . ?
C19 H19A 0.9900 . ?
C19 H19B 0.9900 . ?
C20 H20A 0.9800 . ?
C20 H20B 0.9800 . ?
C20 H20C 0.9800 . ?
C21 H21A 0.9800 . ?
C21 H21B 0.9800 . ?
C21 H21C 0.9800 . ?
C22 C27 1.452(9) . ?
C22 C23 1.480(9) . ?
C22 H22A 0.9900 . ?
C22 H22B 0.9900 . ?
C23 C24 1.432(9) . ?
C23 H23A 0.9900 . ?
C23 H23B 0.9900 . ?
C24 C25 1.421(9) . ?
C24 H24A 0.9900 . ?
C24 H24B 0.9900 . ?
C25 C26 1.454(9) . ?
C25 H25A 0.9900 . ?
C25 H25B 0.9900 . ?
C26 C27 1.478(9) . ?
C26 H26A 0.9900 . ?
C26 H26B 0.9900 . ?
C27 H27A 0.9900 . ?
C27 H27B 0.9900 . ?

loop_
_geom_torsion_atom_site_label_1
_geom_torsion_atom_site_label_2
_geom_torsion_atom_site_label_3
_geom_torsion_atom_site_label_4
_geom_torsion
_geom_torsion_site_symmetry_1
_geom_torsion_site_symmetry_2
_geom_torsion_site_symmetry_3
_geom_torsion_site_symmetry_4
_geom_torsion_publ_flag
C7 Al1 N1 C20 90.5(3) . . . . ?
C1 Al1 N1 C20 -35.9(3) . . . . ?
C13 Al1 N1 C20 -149.2(3) . . . . ?
C7 Al1 N1 C21 -33.0(3) . . . . ?
C1 Al1 N1 C21 -159.4(3) . . . . ?
C13 Al1 N1 C21 87.3(3) . . . . ?
C7 Al1 N1 C19 -150.2(2) . . . . ?
C1 Al1 N1 C19 83.3(2) . . . . ?
C13 Al1 N1 C19 -30.0(2) . . . . ?
C7 Al1 C1 C6 -10.1(4) . . . . ?
C13 Al1 C1 C6 -165.9(3) . . . . ?
N1 Al1 C1 C6 103.5(3) . . . . ?
C7 Al1 C1 C2 171.0(3) . . . . ?
C13 Al1 C1 C2 15.2(3) . . . . ?
N1 Al1 C1 C2 -75.4(3) . . . . ?
C7 Al1 C1 Cr1 83.8(3) . . . . ?
C13 Al1 C1 Cr1 -72.0(3) . . . . ?
N1 Al1 C1 Cr1 -162.6(2) . . . . ?
C8 Cr1 C1 C6 49.7(3) 3_756 . . . ?
C10 Cr1 C1 C6 -171.0(3) 3_756 . . . ?
C4 Cr1 C1 C6 -65.1(3) . . . . ?
C5 Cr1 C1 C6 -28.2(3) . . . . ?
C2 Cr1 C1 C6 -129.7(3) . . . . ?
C3 Cr1 C1 C6 -101.9(3) . . . . ?
C11 Cr1 C1 C6 157.6(2) 3_756 . . . ?
C12 Cr1 C1 C6 120.0(2) 3_756 . . . ?
C7 Cr1 C1 C6 81.1(3) 3_756 . . . ?
C8 Cr1 C1 C2 179.3(3) 3_756 . . . ?
C10 Cr1 C1 C2 -41.3(4) 3_756 . . . ?
C4 Cr1 C1 C2 64.6(2) . . . . ?
C5 Cr1 C1 C2 101.5(3) . . . . ?
C3 Cr1 C1 C2 27.7(2) . . . . ?
C11 Cr1 C1 C2 -72.8(3) 3_756 . . . ?
C6 Cr1 C1 C2 129.7(3) . . . . ?
C12 Cr1 C1 C2 -110.3(2) 3_756 . . . ?
C7 Cr1 C1 C2 -149.2(2) 3_756 . . . ?
C8 Cr1 C1 Al1 -69.9(4) 3_756 . . . ?
C10 Cr1 C1 Al1 69.4(4) 3_756 . . . ?
C4 Cr1 C1 Al1 175.3(3) . . . . ?
C5 Cr1 C1 Al1 -147.8(3) . . . . ?
C2 Cr1 C1 Al1 110.7(3) . . . . ?
C3 Cr1 C1 Al1 138.5(3) . . . . ?
C11 Cr1 C1 Al1 37.9(3) 3_756 . . . ?
C6 Cr1 C1 Al1 -119.6(4) . . . . ?
C12 Cr1 C1 Al1 0.4(3) 3_756 . . . ?
C7 Cr1 C1 Al1 -38.5(3) 3_756 . . . ?
C6 C1 C2 C3 0.7(5) . . . . ?
Al1 C1 C2 C3 179.6(3) . . . . ?
Cr1 C1 C2 C3 -52.3(3) . . . . ?
C6 C1 C2 Cr1 52.9(3) . . . . ?
Al1 C1 C2 Cr1 -128.1(2) . . . . ?
C10 Cr1 C2 C3 -67.7(3) 3_756 . . . ?
C9 Cr1 C2 C3 -37.2(4) 3_756 . . . ?
C4 Cr1 C2 C3 28.6(3) . . . . ?
C5 Cr1 C2 C3 66.2(3) . . . . ?
C11 Cr1 C2 C3 -105.4(3) 3_756 . . . ?
C6 Cr1 C2 C3 104.4(3) . . . . ?
C12 Cr1 C2 C3 -143.9(3) 3_756 . . . ?
C1 Cr1 C2 C3 135.2(4) . . . . ?
C7 Cr1 C2 C3 -176.9(2) 3_756 . . . ?
C10 Cr1 C2 C1 157.1(2) 3_756 . . . ?
C9 Cr1 C2 C1 -172.4(3) 3_756 . . . ?
C4 Cr1 C2 C1 -106.6(3) . . . . ?
C5 Cr1 C2 C1 -69.0(2) . . . . ?
C3 Cr1 C2 C1 -135.2(4) . . . . ?
C11 Cr1 C2 C1 119.4(2) 3_756 . . . ?
C6 Cr1 C2 C1 -30.8(2) . . . . ?
C12 Cr1 C2 C1 80.9(2) 3_756 . . . ?
C7 Cr1 C2 C1 47.9(3) 3_756 . . . ?
C1 C2 C3 C4 0.6(6) . . . . ?
Cr1 C2 C3 C4 -52.4(4) . . . . ?
C1 C2 C3 Cr1 53.0(3) . . . . ?
C8 Cr1 C3 C4 -41.4(4) 3_756 . . . ?
C10 Cr1 C3 C4 -104.7(3) 3_756 . . . ?
C9 Cr1 C3 C4 -68.2(3) 3_756 . . . ?
C5 Cr1 C3 C4 29.8(2) . . . . ?
C2 Cr1 C3 C4 133.6(4) . . . . ?
C11 Cr1 C3 C4 -142.1(3) 3_756 . . . ?
C6 Cr1 C3 C4 67.9(3) . . . . ?
C12 Cr1 C3 C4 -170.0(3) 3_756 . . . ?
C1 Cr1 C3 C4 105.7(3) . . . . ?
C8 Cr1 C3 C2 -175.0(3) 3_756 . . . ?
C10 Cr1 C3 C2 121.7(3) 3_756 . . . ?
C9 Cr1 C3 C2 158.2(3) 3_756 . . . ?
C4 Cr1 C3 C2 -133.6(4) . . . . ?
C5 Cr1 C3 C2 -103.8(3) . . . . ?
C11 Cr1 C3 C2 84.3(3) 3_756 . . . ?
C6 Cr1 C3 C2 -65.7(3) . . . . ?
C12 Cr1 C3 C2 56.4(4) 3_756 . . . ?
C1 Cr1 C3 C2 -27.9(2) . . . . ?
C2 C3 C4 C5 -1.5(6) . . . . ?
Cr1 C3 C4 C5 -53.9(4) . . . . ?
C2 C3 C4 Cr1 52.4(3) . . . . ?
C8 Cr1 C4 C3 155.3(3) 3_756 . . . ?
C10 Cr1 C4 C3 81.9(3) 3_756 . . . ?
C9 Cr1 C4 C3 119.6(3) 3_756 . . . ?
C5 Cr1 C4 C3 -131.6(4) . . . . ?
C2 Cr1 C4 C3 -28.7(2) . . . . ?
C11 Cr1 C4 C3 55.4(4) 3_756 . . . ?
C6 Cr1 C4 C3 -102.6(3) . . . . ?
C1 Cr1 C4 C3 -65.8(3) . . . . ?
C7 Cr1 C4 C3 -179.5(3) 3_756 . . . ?
C8 Cr1 C4 C5 -73.2(3) 3_756 . . . ?
C10 Cr1 C4 C5 -146.5(3) 3_756 . . . ?
C9 Cr1 C4 C5 -108.8(3) 3_756 . . . ?
C2 Cr1 C4 C5 102.8(3) . . . . ?
C3 Cr1 C4 C5 131.6(4) . . . . ?
C11 Cr1 C4 C5 -173.0(3) 3_756 . . . ?
C6 Cr1 C4 C5 29.0(3) . . . . ?
C1 Cr1 C4 C5 65.8(3) . . . . ?
C7 Cr1 C4 C5 -47.9(4) 3_756 . . . ?
C3 C4 C5 C6 1.2(6) . . . . ?
Cr1 C4 C5 C6 -52.7(4) . . . . ?
C3 C4 C5 Cr1 54.0(4) . . . . ?
C8 Cr1 C5 C4 115.9(3) 3_756 . . . ?
C10 Cr1 C5 C4 47.6(4) 3_756 . . . ?
C9 Cr1 C5 C4 77.3(3) 3_756 . . . ?
C2 Cr1 C5 C4 -67.4(3) . . . . ?
C3 Cr1 C5 C4 -29.8(3) . . . . ?
C6 Cr1 C5 C4 -133.5(4) . . . . ?
C12 Cr1 C5 C4 175.3(3) 3_756 . . . ?
C1 Cr1 C5 C4 -105.7(3) . . . . ?
C7 Cr1 C5 C4 152.2(3) 3_756 . . . ?
C8 Cr1 C5 C6 -110.6(3) 3_756 . . . ?
C10 Cr1 C5 C6 -178.9(3) 3_756 . . . ?
C9 Cr1 C5 C6 -149.2(3) 3_756 . . . ?
C4 Cr1 C5 C6 133.5(4) . . . . ?
C2 Cr1 C5 C6 66.1(3) . . . . ?
C3 Cr1 C5 C6 103.7(3) . . . . ?
C12 Cr1 C5 C6 -51.2(4) 3_756 . . . ?
C1 Cr1 C5 C6 27.8(3) . . . . ?
C7 Cr1 C5 C6 -74.3(3) 3_756 . . . ?
C2 C1 C6 C5 -0.9(6) . . . . ?
Al1 C1 C6 C5 -179.8(3) . . . . ?
Cr1 C1 C6 C5 51.7(4) . . . . ?
C2 C1 C6 Cr1 -52.6(3) . . . . ?
Al1 C1 C6 Cr1 128.5(3) . . . . ?
C4 C5 C6 C1 0.0(7) . . . . ?
Cr1 C5 C6 C1 -52.7(4) . . . . ?
C4 C5 C6 Cr1 52.7(4) . . . . ?
C8 Cr1 C6 C1 -147.2(2) 3_756 . . . ?
C9 Cr1 C6 C1 -179.7(2) 3_756 . . . ?
C4 Cr1 C6 C1 106.3(3) . . . . ?
C5 Cr1 C6 C1 134.9(4) . . . . ?
C2 Cr1 C6 C1 31.1(2) . . . . ?
C3 Cr1 C6 C1 68.7(2) . . . . ?
C11 Cr1 C6 C1 -42.2(4) 3_756 . . . ?
C12 Cr1 C6 C1 -72.5(3) 3_756 . . . ?
C7 Cr1 C6 C1 -108.3(2) 3_756 . . . ?
C8 Cr1 C6 C5 77.9(3) 3_756 . . . ?
C9 Cr1 C6 C5 45.4(4) 3_756 . . . ?
C4 Cr1 C6 C5 -28.6(3) . . . . ?
C2 Cr1 C6 C5 -103.8(3) . . . . ?
C3 Cr1 C6 C5 -66.2(3) . . . . ?
C11 Cr1 C6 C5 -177.1(3) 3_756 . . . ?
C12 Cr1 C6 C5 152.6(3) 3_756 . . . ?
C1 Cr1 C6 C5 -134.9(4) . . . . ?
C7 Cr1 C6 C5 116.8(3) 3_756 . . . ?
C1 Al1 C7 C12 13.0(4) . . . . ?
C13 Al1 C7 C12 167.2(3) . . . . ?
N1 Al1 C7 C12 -100.0(3) . . . . ?
C1 Al1 C7 C8 -173.6(3) . . . . ?
C13 Al1 C7 C8 -19.4(4) . . . . ?
N1 Al1 C7 C8 73.4(3) . . . . ?
C1 Al1 C7 Cr1 -84.7(3) . . . 3_756 ?
C13 Al1 C7 Cr1 69.5(3) . . . 3_756 ?
N1 Al1 C7 Cr1 162.4(3) . . . 3_756 ?
C12 C7 C8 C9 0.8(6) . . . . ?
Al1 C7 C8 C9 -173.3(3) . . . . ?
Cr1 C7 C8 C9 53.1(4) 3_756 . . . ?
C12 C7 C8 Cr1 -52.4(3) . . . 3_756 ?
Al1 C7 C8 Cr1 133.6(3) . . . 3_756 ?
C7 C8 C9 C10 -1.7(7) . . . . ?
Cr1 C8 C9 C10 52.6(4) 3_756 . . . ?
C7 C8 C9 Cr1 -54.2(4) . . . 3_756 ?
C8 C9 C10 C11 1.5(7) . . . . ?
Cr1 C9 C10 C11 53.9(4) 3_756 . . . ?
C8 C9 C10 Cr1 -52.4(4) . . . 3_756 ?
C9 C10 C11 C12 -0.5(6) . . . . ?
Cr1 C10 C11 C12 53.1(4) 3_756 . . . ?
C9 C10 C11 Cr1 -53.7(4) . . . 3_756 ?
C10 C11 C12 C7 -0.4(6) . . . . ?
Cr1 C11 C12 C7 52.3(4) 3_756 . . . ?
C10 C11 C12 Cr1 -52.6(4) . . . 3_756 ?
C8 C7 C12 C11 0.3(6) . . . . ?
Al1 C7 C12 C11 173.9(3) . . . . ?
Cr1 C7 C12 C11 -51.3(3) 3_756 . . . ?
C8 C7 C12 Cr1 51.6(3) . . . 3_756 ?
Al1 C7 C12 Cr1 -134.7(3) . . . 3_756 ?
C7 Al1 C13 C18 -62.3(4) . . . . ?
C1 Al1 C13 C18 93.7(4) . . . . ?
N1 Al1 C13 C18 -165.1(4) . . . . ?
C7 Al1 C13 C14 118.2(3) . . . . ?
C1 Al1 C13 C14 -85.8(3) . . . . ?
N1 Al1 C13 C14 15.5(3) . . . . ?
C18 C13 C14 C15 0.4(5) . . . . ?
Al1 C13 C14 C15 180.0(3) . . . . ?
C18 C13 C14 C19 -176.2(3) . . . . ?
Al1 C13 C14 C19 3.3(4) . . . . ?
C13 C14 C15 C16 0.0(6) . . . . ?
C19 C14 C15 C16 176.6(4) . . . . ?
C14 C15 C16 C17 -0.3(6) . . . . ?
C15 C16 C17 C18 0.1(6) . . . . ?
C14 C13 C18 C17 -0.6(6) . . . . ?
Al1 C13 C18 C17 180.0(3) . . . . ?
C16 C17 C18 C13 0.3(6) . . . . ?
C20 N1 C19 C14 159.7(3) . . . . ?
C21 N1 C19 C14 -81.8(4) . . . . ?
Al1 N1 C19 C14 37.9(3) . . . . ?
C15 C14 C19 N1 153.8(3) . . . . ?
C13 C14 C19 N1 -29.5(4) . . . . ?
C27 C22 C23 C24 -51.9(14) . . . . ?
C22 C23 C24 C25 34(2) . . . . ?
C23 C24 C25 C26 -16.9(19) . . . . ?
C24 C25 C26 C27 32(2) . . . . ?
C23 C22 C27 C26 59.0(12) . . . . ?
C25 C26 C27 C22 -62(2) . . . . ?
